data_1555768
loop_
_publ_author_name
'Lynch, Denis'
'Deasy, Rebecca E.'
'Clarke, Leslie-Ann'
'Slattery, Catherine N.'
'Khandavilli, U. B. Rao'
'Lawrence, Simon E.'
'Maguire, Anita R.'
'Magnus, Nicholas A.'
'Moynihan, Humphrey A.'

_publ_section_title
;
 Exploring the Scope of Asymmetric Synthesis of \b-Hydroxy-\g-lactams via
 Noyori-type Reductions.
;
_journal_issue 19
_journal_name_full 'Organic letters'
_journal_page_first 4978
_journal_page_last 4981
_journal_paper_doi 10.1021/acs.orglett.6b02416
_journal_volume 18
_journal_year 2016
_chemical_absolute_configuration ad
_chemical_formula_iupac 'C19 H27 N O2'
_chemical_formula_sum 'C19 H27 N O2'
_chemical_formula_weight 301.41
_chemical_name_common 'gamma-hydroxy-beta-lactam, methyl cyclohexyl derivative'
_space_group_crystal_system monoclinic
_space_group_IT_number 4
_space_group_name_Hall 'P 2yb'
_space_group_name_H-M_alt 'P 1 21 1'
_atom_sites_solution_hydrogens geom
_cell_angle_alpha 90
_cell_angle_beta 104.8480(10)
_cell_angle_gamma 90
_cell_formula_units_Z 2
_cell_length_a 11.0767(3)
_cell_length_b 6.1023(2)
_cell_length_c 13.1637(4)
_cell_measurement_reflns_used 6759
_cell_measurement_temperature 296.(2)
_cell_measurement_theta_max 66.6471
_cell_measurement_theta_min 4.6667
_cell_volume 860.07(5)
_computing_cell_refinement 'SAINT V8.34A (Bruker AXS Inc., 2013)'
_computing_data_collection 'Bruker Instrument Service v2013.12.0.0'
_computing_data_reduction 'SAINT V8.34A (Bruker AXS Inc., 2013)'
_computing_structure_refinement 'SHELXL-2014/7 (Sheldrick, 2014)'
_diffrn_ambient_temperature 296.(2)
_diffrn_detector_area_resol_mean 8.3333
_diffrn_measured_fraction_theta_full 0.969
_diffrn_measured_fraction_theta_max 0.969
_diffrn_measurement_device_type 'Bruker ACS Kappa APEX II DUO diffractometer'
_diffrn_measurement_method '\w and \f scans'
_diffrn_radiation_monochromator 'Incoatec Montel Multilayer Mirror'
_diffrn_radiation_type CuK\a
_diffrn_radiation_wavelength 1.54178
_diffrn_reflns_av_R_equivalents 0.0179
_diffrn_reflns_av_unetI/netI 0.0184
_diffrn_reflns_limit_h_max 12
_diffrn_reflns_limit_h_min -12
_diffrn_reflns_limit_k_max 7
_diffrn_reflns_limit_k_min -6
_diffrn_reflns_limit_l_max 15
_diffrn_reflns_limit_l_min -15
_diffrn_reflns_number 8150
_diffrn_reflns_theta_full 66.69
_diffrn_reflns_theta_max 66.69
_diffrn_reflns_theta_min 4.67
_diffrn_source 'Incoatec Microfocus X-ray Source I\mS'
_diffrn_source_type Microfocus
_exptl_absorpt_coefficient_mu 0.583
_exptl_absorpt_correction_T_max 0.96
_exptl_absorpt_correction_T_min 0.88
_exptl_absorpt_correction_type multi-scan
_exptl_absorpt_process_details 'SADABS V2014/5 (Bruker AXS Inc.)'
_exptl_crystal_colour 'clear colourless'
_exptl_crystal_density_diffrn 1.164
_exptl_crystal_density_method 'not measured'
_exptl_crystal_description plate
_exptl_crystal_F_000 328
_exptl_crystal_size_max 0.194
_exptl_crystal_size_mid 0.179
_exptl_crystal_size_min 0.061
_refine_diff_density_max 0.093
_refine_diff_density_min -0.085
_refine_ls_abs_structure_details
;
Flack x determined using 1220 quotients [(I+)-(I-)]/[(I+)+(I-)]
(Parsons, Flack and Wagner, Acta Cryst. B69 (2013) 249-259).
;
_refine_ls_abs_structure_Flack 0.14(5)
_refine_ls_extinction_method none
_refine_ls_goodness_of_fit_ref 1.077
_refine_ls_hydrogen_treatment constr
_refine_ls_matrix_type full
_refine_ls_number_parameters 200
_refine_ls_number_reflns 2898
_refine_ls_number_restraints 1
_refine_ls_restrained_S_all 1.077
_refine_ls_R_factor_all 0.0276
_refine_ls_R_factor_gt 0.0272
_refine_ls_shift/su_max 0.000
_refine_ls_shift/su_mean 0.000
_refine_ls_structure_factor_coef Fsqd
_refine_ls_weighting_details 'w=1/[\s^2^(Fo^2^)+(0.0416P)^2^+0.0543P] where P=(Fo^2^+2Fc^2^)/3'
_refine_ls_weighting_scheme calc
_refine_ls_wR_factor_gt 0.0740
_refine_ls_wR_factor_ref 0.0745
_reflns_number_gt 2849
_reflns_number_total 2898
_reflns_threshold_expression 'I > 2\s(I)'
_cod_data_source_file ol6b02416_si_001.cif
_cod_data_source_block Compound_4c
_cod_database_code 1555768

loop_
_space_group_symop_operation_xyz
'x, y, z'
'-x, y+1/2, -z'

loop_
_atom_site_type_symbol
_atom_site_label
_atom_site_fract_x
_atom_site_fract_y
_atom_site_fract_z
_atom_site_U_iso_or_equiv
_atom_site_adp_type
_atom_site_calc_flag
_atom_site_refinement_flags_adp
_atom_site_refinement_flags_posn
_atom_site_occupancy
C C1 0.4787(2) 0.2761(4) 0.21233(15) 0.0640(5) Uani d . . 1
H H1 0.5259 0.2351 0.2787 0.077 Uiso calc U R 1
C C2 0.4683(2) 0.1348(4) 0.12856(15) 0.0718(6) Uani d . . 1
H H2 0.5093 0.0005 0.1387 0.086 Uiso calc U R 1
C C3 0.3974(2) 0.1918(4) 0.03029(15) 0.0673(5) Uani d . . 1
H H3 0.3901 0.0966 -0.0261 0.081 Uiso calc U R 1
C C4 0.33816(19) 0.3891(4) 0.01640(15) 0.0692(6) Uani d . . 1
H H4 0.2892 0.4275 -0.0497 0.083 Uiso calc U R 1
C C5 0.34983(16) 0.5330(4) 0.09948(14) 0.0594(5) Uani d . . 1
H H5 0.31 0.6683 0.0884 0.071 Uiso calc U R 1
C C6 0.41999(15) 0.4776(3) 0.19863(13) 0.0486(4) Uani d . . 1
C C7 0.42745(15) 0.6298(3) 0.29032(13) 0.0541(4) Uani d . . 1
H H7A 0.4028 0.7757 0.2638 0.065 Uiso calc U R 1
H H7B 0.3686 0.5811 0.329 0.065 Uiso calc U R 1
N N8 0.55088(12) 0.6401(2) 0.36135(10) 0.0477(3) Uani d . . 1
C C9 0.65656(16) 0.7304(4) 0.32887(14) 0.0593(5) Uani d . . 1
H H9A 0.6478 0.8875 0.3183 0.071 Uiso calc U R 1
H H9B 0.6648 0.6623 0.2644 0.071 Uiso calc U R 1
C C10 0.76755(16) 0.6767(4) 0.41962(15) 0.0628(5) Uani d . . 1
H H10A 0.8267 0.7972 0.4331 0.075 Uiso calc U R 1
H H10B 0.8097 0.546 0.4047 0.075 Uiso calc U R 1
C C11 0.71298(14) 0.6397(3) 0.51335(12) 0.0444(3) Uani d . . 1
H H11 0.7259 0.7719 0.5571 0.053 Uiso calc U R 1
C C12 0.57425(14) 0.6095(2) 0.46539(12) 0.0412(3) Uani d . . 1
O O13 0.49673(11) 0.56153(19) 0.51401(9) 0.0489(3) Uani d . . 1
C C14 0.76724(14) 0.4427(3) 0.58183(13) 0.0462(4) Uani d . . 1
H H14 0.7253 0.43 0.6387 0.055 Uiso calc U R 1
O O15 0.74760(11) 0.2454(2) 0.52192(12) 0.0624(4) Uani d . . 1
H H15 0.6746 0.2068 0.5122 0.094 Uiso calc U R 1
C C16 0.90733(15) 0.4607(3) 0.62979(14) 0.0529(4) Uani d . . 1
H H16A 0.9485 0.464 0.573 0.064 Uiso calc U R 1
H H16B 0.9349 0.329 0.6704 0.064 Uiso calc U R 1
C C17 0.95149(14) 0.6581(3) 0.70043(13) 0.0512(4) Uani d . . 1
H H17 0.925 0.7906 0.6585 0.061 Uiso calc U R 1
C C18 0.89688(18) 0.6675(4) 0.79484(16) 0.0685(5) Uani d . . 1
H H18A 0.9165 0.5323 0.8344 0.082 Uiso calc U R 1
H H18B 0.8067 0.6785 0.7706 0.082 Uiso calc U R 1
C C19 0.9463(2) 0.8603(5) 0.86699(19) 0.0792(7) Uani d . . 1
H H19A 0.9189 0.9962 0.83 0.095 Uiso calc U R 1
H H19B 0.9121 0.8542 0.9278 0.095 Uiso calc U R 1
C C20 1.0877(2) 0.8573(5) 0.90299(18) 0.0814(7) Uani d . . 1
H H20A 1.1168 0.9871 0.9446 0.098 Uiso calc U R 1
H H20B 1.1148 0.7298 0.9469 0.098 Uiso calc U R 1
C C21 1.14372(19) 0.8508(5) 0.81009(18) 0.0771(7) Uani d . . 1
H H21A 1.2338 0.8385 0.8351 0.093 Uiso calc U R 1
H H21B 1.125 0.9871 0.7713 0.093 Uiso calc U R 1
C C22 1.09425(16) 0.6607(4) 0.73715(16) 0.0645(5) Uani d . . 1
H H22A 1.1228 0.5243 0.7732 0.077 Uiso calc U R 1
H H22B 1.1281 0.6696 0.6762 0.077 Uiso calc U R 1

loop_
_atom_site_aniso_label
_atom_site_aniso_U_11
_atom_site_aniso_U_22
_atom_site_aniso_U_33
_atom_site_aniso_U_12
_atom_site_aniso_U_13
_atom_site_aniso_U_23
C1 0.0796(12) 0.0626(12) 0.0449(9) 0.0157(10) 0.0071(8) 0.0008(8)
C2 0.0948(15) 0.0602(12) 0.0582(11) 0.0111(12) 0.0154(10) -0.0039(9)
C3 0.0734(12) 0.0752(14) 0.0517(10) -0.0108(11) 0.0133(9) -0.0142(9)
C4 0.0591(11) 0.0940(17) 0.0457(9) -0.0031(11) -0.0025(8) -0.0002(10)
C5 0.0486(9) 0.0673(12) 0.0551(10) 0.0066(8) 0.0004(7) 0.0039(9)
C6 0.0412(8) 0.0576(10) 0.0454(8) 0.0003(7) 0.0082(6) 0.0012(7)
C7 0.0466(9) 0.0603(11) 0.0525(9) 0.0109(8) 0.0074(7) -0.0026(8)
N8 0.0445(7) 0.0518(8) 0.0461(7) 0.0023(6) 0.0104(5) -0.0026(6)
C9 0.0556(10) 0.0683(12) 0.0559(9) 0.0012(9) 0.0178(8) 0.0096(9)
C10 0.0478(9) 0.0769(14) 0.0640(10) -0.0072(9) 0.0149(8) 0.0149(10)
C11 0.0421(8) 0.0389(8) 0.0510(8) -0.0022(7) 0.0096(6) 0.0000(7)
C12 0.0433(8) 0.0305(8) 0.0501(8) 0.0029(6) 0.0126(6) -0.0018(6)
O13 0.0438(5) 0.0460(6) 0.0585(6) 0.0047(5) 0.0158(5) 0.0075(5)
C14 0.0424(8) 0.0405(8) 0.0553(9) 0.0002(7) 0.0117(7) 0.0009(7)
O15 0.0493(6) 0.0415(7) 0.0949(9) -0.0012(5) 0.0159(6) -0.0099(6)
C16 0.0424(8) 0.0512(10) 0.0627(10) 0.0051(7) 0.0090(7) 0.0046(8)
C17 0.0406(8) 0.0552(10) 0.0550(9) 0.0016(7) 0.0071(6) 0.0055(8)
C18 0.0491(9) 0.0864(15) 0.0721(12) -0.0061(10) 0.0195(8) -0.0069(11)
C19 0.0641(12) 0.1033(19) 0.0723(13) 0.0005(12) 0.0211(10) -0.0193(13)
C20 0.0647(13) 0.106(2) 0.0670(13) -0.0077(12) 0.0060(10) -0.0182(13)
C21 0.0510(10) 0.0992(19) 0.0786(14) -0.0147(11) 0.0122(10) -0.0158(13)
C22 0.0440(9) 0.0834(14) 0.0654(11) -0.0045(9) 0.0130(8) -0.0063(11)

loop_
_atom_type_symbol
_atom_type_description
_atom_type_scat_dispersion_real
_atom_type_scat_dispersion_imag
_atom_type_scat_source
C C 0.0181 0.0091 'International Tables Vol C Tables 4.2.6.8 and 6.1.1.4'
H H 0.0000 0.0000 'International Tables Vol C Tables 4.2.6.8 and 6.1.1.4'
N N 0.0311 0.0180 'International Tables Vol C Tables 4.2.6.8 and 6.1.1.4'
O O 0.0492 0.0322 'International Tables Vol C Tables 4.2.6.8 and 6.1.1.4'

loop_
_geom_angle_atom_site_label_1
_geom_angle_atom_site_label_2
_geom_angle_atom_site_label_3
_geom_angle
C2 C1 C6 120.75(17)
C2 C1 H1 119.6
C6 C1 H1 119.6
C3 C2 C1 120.3(2)
C3 C2 H2 119.9
C1 C2 H2 119.9
C4 C3 C2 119.34(19)
C4 C3 H3 120.3
C2 C3 H3 120.3
C3 C4 C5 120.75(18)
C3 C4 H4 119.6
C5 C4 H4 119.6
C6 C5 C4 120.59(19)
C6 C5 H5 119.7
C4 C5 H5 119.7
C5 C6 C1 118.30(17)
C5 C6 C7 120.56(17)
C1 C6 C7 121.08(15)
N8 C7 C6 113.13(13)
N8 C7 H7A 109.0
C6 C7 H7A 109.0
N8 C7 H7B 109.0
C6 C7 H7B 109.0
H7A C7 H7B 107.8
C12 N8 C7 123.89(14)
C12 N8 C9 113.21(13)
C7 N8 C9 121.69(14)
N8 C9 C10 103.78(14)
N8 C9 H9A 111.0
C10 C9 H9A 111.0
N8 C9 H9B 111.0
C10 C9 H9B 111.0
H9A C9 H9B 109.0
C9 C10 C11 105.11(14)
C9 C10 H10A 110.7
C11 C10 H10A 110.7
C9 C10 H10B 110.7
C11 C10 H10B 110.7
H10A C10 H10B 108.8
C12 C11 C10 104.54(13)
C12 C11 C14 110.68(12)
C10 C11 C14 114.60(14)
C12 C11 H11 108.9
C10 C11 H11 108.9
C14 C11 H11 108.9
O13 C12 N8 125.93(14)
O13 C12 C11 125.49(14)
N8 C12 C11 108.57(13)
O15 C14 C16 106.56(13)
O15 C14 C11 110.88(13)
C16 C14 C11 113.12(13)
O15 C14 H14 108.7
C16 C14 H14 108.7
C11 C14 H14 108.7
C14 O15 H15 109.5
C14 C16 C17 116.33(14)
C14 C16 H16A 108.2
C17 C16 H16A 108.2
C14 C16 H16B 108.2
C17 C16 H16B 108.2
H16A C16 H16B 107.4
C18 C17 C16 113.37(16)
C18 C17 C22 109.74(15)
C16 C17 C22 110.16(15)
C18 C17 H17 107.8
C16 C17 H17 107.8
C22 C17 H17 107.8
C17 C18 C19 112.65(18)
C17 C18 H18A 109.1
C19 C18 H18A 109.1
C17 C18 H18B 109.1
C19 C18 H18B 109.1
H18A C18 H18B 107.8
C20 C19 C18 111.3(2)
C20 C19 H19A 109.4
C18 C19 H19A 109.4
C20 C19 H19B 109.4
C18 C19 H19B 109.4
H19A C19 H19B 108.0
C21 C20 C19 110.74(18)
C21 C20 H20A 109.5
C19 C20 H20A 109.5
C21 C20 H20B 109.5
C19 C20 H20B 109.5
H20A C20 H20B 108.1
C20 C21 C22 112.12(19)
C20 C21 H21A 109.2
C22 C21 H21A 109.2
C20 C21 H21B 109.2
C22 C21 H21B 109.2
H21A C21 H21B 107.9
C21 C22 C17 112.59(17)
C21 C22 H22A 109.1
C17 C22 H22A 109.1
C21 C22 H22B 109.1
C17 C22 H22B 109.1
H22A C22 H22B 107.8

loop_
_geom_bond_atom_site_label_1
_geom_bond_atom_site_label_2
_geom_bond_distance
C1 C2 1.381(3)
C1 C6 1.381(3)
C1 H1 0.93
C2 C3 1.375(3)
C2 H2 0.93
C3 C4 1.361(3)
C3 H3 0.93
C4 C5 1.383(3)
C4 H4 0.93
C5 C6 1.379(2)
C5 H5 0.93
C6 C7 1.508(2)
C7 N8 1.446(2)
C7 H7A 0.97
C7 H7B 0.97
N8 C12 1.340(2)
N8 C9 1.454(2)
C9 C10 1.514(2)
C9 H9A 0.97
C9 H9B 0.97
C10 C11 1.523(2)
C10 H10A 0.97
C10 H10B 0.97
C11 C12 1.515(2)
C11 C14 1.530(2)
C11 H11 0.98
C12 O13 1.2306(19)
C14 O15 1.425(2)
C14 C16 1.522(2)
C14 H14 0.98
O15 H15 0.82
C16 C17 1.524(3)
C16 H16A 0.97
C16 H16B 0.97
C17 C18 1.516(3)
C17 C22 1.530(2)
C17 H17 0.98
C18 C19 1.523(3)
C18 H18A 0.97
C18 H18B 0.97
C19 C20 1.516(3)
C19 H19A 0.97
C19 H19B 0.97
C20 C21 1.507(3)
C20 H20A 0.97
C20 H20B 0.97
C21 C22 1.516(3)
C21 H21A 0.97
C21 H21B 0.97
C22 H22A 0.97
C22 H22B 0.97

loop_
_geom_hbond_atom_site_label_D
_geom_hbond_atom_site_label_H
_geom_hbond_atom_site_label_A
_geom_hbond_site_symmetry_A
_geom_hbond_distance_DH
_geom_hbond_distance_HA
_geom_hbond_distance_DA
_geom_hbond_angle_DHA
O15 H15 O13 2_646 0.82 2.04 2.8551(17) 170.9

loop_
_geom_torsion_atom_site_label_1
_geom_torsion_atom_site_label_2
_geom_torsion_atom_site_label_3
_geom_torsion_atom_site_label_4
_geom_torsion
C6 C1 C2 C3 -0.9(4)
C1 C2 C3 C4 0.2(3)
C2 C3 C4 C5 0.9(3)
C3 C4 C5 C6 -1.2(3)
C4 C5 C6 C1 0.5(3)
C4 C5 C6 C7 -176.92(18)
C2 C1 C6 C5 0.6(3)
C2 C1 C6 C7 178.0(2)
C5 C6 C7 N8 -140.54(17)
C1 C6 C7 N8 42.1(3)
C6 C7 N8 C12 -127.95(17)
C6 C7 N8 C9 65.4(2)
C12 N8 C9 C10 20.6(2)
C7 N8 C9 C10 -171.46(17)
N8 C9 C10 C11 -21.4(2)
C9 C10 C11 C12 15.8(2)
C9 C10 C11 C14 137.11(17)
C7 N8 C12 O13 2.7(3)
C9 N8 C12 O13 170.35(16)
C7 N8 C12 C11 -178.29(16)
C9 N8 C12 C11 -10.67(18)
C10 C11 C12 O13 175.12(16)
C14 C11 C12 O13 51.2(2)
C10 C11 C12 N8 -3.87(18)
C14 C11 C12 N8 -127.76(14)
C12 C11 C14 O15 58.72(16)
C10 C11 C14 O15 -59.18(18)
C12 C11 C14 C16 178.37(14)
C10 C11 C14 C16 60.46(19)
O15 C14 C16 C17 -178.51(15)
C11 C14 C16 C17 59.4(2)
C14 C16 C17 C18 60.0(2)
C14 C16 C17 C22 -176.63(15)
C16 C17 C18 C19 177.54(16)
C22 C17 C18 C19 53.9(2)
C17 C18 C19 C20 -56.0(3)
C18 C19 C20 C21 55.2(3)
C19 C20 C21 C22 -54.8(3)
C20 C21 C22 C17 54.6(3)
C18 C17 C22 C21 -53.1(2)
C16 C17 C22 C21 -178.57(17)
